data_4108033
loop_
_publ_author_name
'Guillermo M\'inguez Espallargas'
'Lee Brammer'
'David R. Allan'
'Colin R. Pulham'
'Neil Robertson'
'John E. Warren'

_publ_section_title
;
 Noncovalent Interactions under Extreme Conditions: High-Pressure and
 Low-Temperature Diffraction Studies of the Isostructural Metal-Organic
 Networks (4-Chloropyridinium)2[CoX4] (X = Cl, Br)
;
_journal_name_full 'Journal of the American Chemical Society'
_journal_page_first 9058
_journal_page_last 9071
_journal_paper_doi 10.1021/ja8010868
_journal_volume 130
_journal_year 2008
_chemical_formula_moiety '2(C5 H5 Cl N), Br4 Co'
_chemical_formula_sum 'C10 H10 Br4 Cl2 Co N2'
_chemical_formula_weight 607.67
_chemical_name_systematic
; 
 ? 
;
_space_group_IT_number 15
_symmetry_cell_setting monoclinic
_symmetry_space_group_name_Hall '-C 2yc'
_symmetry_space_group_name_H-M 'C 1 2/c 1'
_atom_sites_solution_hydrogens geom
_atom_sites_solution_primary direct
_atom_sites_solution_secondary difmap
_audit_creation_method SHELXL-97
_cell_angle_alpha 90.00
_cell_angle_beta 100.143(3)
_cell_angle_gamma 90.00
_cell_formula_units_Z 4
_cell_length_a 17.2433(11)
_cell_length_b 7.4312(5)
_cell_length_c 13.8431(9)
_cell_measurement_reflns_used 7455
_cell_measurement_temperature 150(2)
_cell_measurement_theta_max 30.50
_cell_measurement_theta_min 2.99
_cell_volume 1746.1(2)
_computing_cell_refinement 'Bruker SMART'
_computing_data_collection 'Bruker SMART'
_computing_data_reduction 'Bruker SAINT'
_computing_molecular_graphics 'Bruker SHELXTL'
_computing_publication_material 'Bruker SHELXTL'
_computing_structure_refinement 'SHELXL-97 (Sheldrick, 1997)'
_computing_structure_solution 'SHELXS-97 (Sheldrick, 1990)'
_diffrn_ambient_temperature 150(2)
_diffrn_measured_fraction_theta_full 0.994
_diffrn_measured_fraction_theta_max 0.994
_diffrn_measurement_device_type 'CCD area detector'
_diffrn_measurement_method 'phi and omega scans'
_diffrn_radiation_monochromator graphite
_diffrn_radiation_source 'fine-focus sealed tube'
_diffrn_radiation_type MoK\a
_diffrn_radiation_wavelength 0.71073
_diffrn_reflns_av_R_equivalents 0.0212
_diffrn_reflns_av_sigmaI/netI 0.0161
_diffrn_reflns_limit_h_max 24
_diffrn_reflns_limit_h_min -24
_diffrn_reflns_limit_k_max 10
_diffrn_reflns_limit_k_min -8
_diffrn_reflns_limit_l_max 19
_diffrn_reflns_limit_l_min -17
_diffrn_reflns_number 12958
_diffrn_reflns_theta_full 30.55
_diffrn_reflns_theta_max 30.55
_diffrn_reflns_theta_min 2.40
_exptl_absorpt_coefficient_mu 10.429
_exptl_absorpt_correction_T_max 0.2554
_exptl_absorpt_correction_T_min 0.1519
_exptl_absorpt_correction_type multi-scan
_exptl_absorpt_process_details sadabs
_exptl_crystal_colour blue
_exptl_crystal_density_diffrn 2.312
_exptl_crystal_description block
_exptl_crystal_F_000 1140
_exptl_crystal_size_max 0.29
_exptl_crystal_size_mid 0.20
_exptl_crystal_size_min 0.18
_refine_diff_density_max 1.361
_refine_diff_density_min -1.082
_refine_diff_density_rms 0.094
_refine_ls_extinction_method none
_refine_ls_goodness_of_fit_ref 1.512
_refine_ls_hydrogen_treatment constr
_refine_ls_matrix_type full
_refine_ls_number_parameters 87
_refine_ls_number_reflns 2673
_refine_ls_number_restraints 0
_refine_ls_restrained_S_all 1.512
_refine_ls_R_factor_all 0.0255
_refine_ls_R_factor_gt 0.0212
_refine_ls_shift/su_max 0.001
_refine_ls_shift/su_mean 0.000
_refine_ls_structure_factor_coef Fsqd
_refine_ls_weighting_details 'calc w=1/[\s^2^(Fo^2^)+(0.0185P)^2^+0.0000P] where P=(Fo^2^+2Fc^2^)/3'
_refine_ls_weighting_scheme calc
_refine_ls_wR_factor_gt 0.0488
_refine_ls_wR_factor_ref 0.0495
_reflns_number_gt 2419
_reflns_number_total 2673
_reflns_threshold_expression >2sigma(I)
_cod_data_source_file ja8010868-file002_14.cif
_cod_data_source_block ilb868m
_cod_database_code 4108033

loop_
_symmetry_equiv_pos_as_xyz
'x, y, z'
'-x, y, -z+1/2'
'x+1/2, y+1/2, z'
'-x+1/2, y+1/2, -z+1/2'
'-x, -y, -z'
'x, -y, z-1/2'
'-x+1/2, -y+1/2, -z'
'x+1/2, -y+1/2, z-1/2'

loop_
_atom_site_label
_atom_site_type_symbol
_atom_site_fract_x
_atom_site_fract_y
_atom_site_fract_z
_atom_site_U_iso_or_equiv
_atom_site_adp_type
_atom_site_occupancy
_atom_site_symmetry_multiplicity
_atom_site_calc_flag
_atom_site_refinement_flags
Co1 Co 0.5000 0.55188(4) 0.2500 0.01772(7) Uani 1 2 d S
Br1 Br 0.422964(10) 0.34136(3) 0.138511(14) 0.02646(6) Uani 1 1 d .
Br2 Br 0.593132(11) 0.72812(3) 0.182395(14) 0.02817(6) Uani 1 1 d .
N1 N 0.89691(9) 0.3042(2) -0.11628(12) 0.0247(3) Uani 1 1 d .
H1 H 0.9283 0.2585 -0.1536 0.030 Uiso 1 1 calc R
C2 C 0.82518(11) 0.3611(3) -0.15908(14) 0.0241(4) Uani 1 1 d .
H2 H 0.8090 0.3502 -0.2281 0.029 Uiso 1 1 calc R
C3 C 0.77506(10) 0.4353(2) -0.10252(13) 0.0210(3) Uani 1 1 d .
H3 H 0.7239 0.4755 -0.1315 0.025 Uiso 1 1 calc R
C4 C 0.80123(10) 0.4495(2) -0.00257(13) 0.0185(3) Uani 1 1 d .
Cl4 Cl 0.73962(2) 0.54108(6) 0.06975(3) 0.02360(9) Uani 1 1 d .
C5 C 0.87545(11) 0.3872(3) 0.04058(14) 0.0244(4) Uani 1 1 d .
H5 H 0.8929 0.3951 0.1095 0.029 Uiso 1 1 calc R
C6 C 0.92281(10) 0.3140(3) -0.01934(14) 0.0263(4) Uani 1 1 d .
H6 H 0.9738 0.2704 0.0079 0.032 Uiso 1 1 calc R

loop_
_atom_site_aniso_label
_atom_site_aniso_U_11
_atom_site_aniso_U_22
_atom_site_aniso_U_33
_atom_site_aniso_U_23
_atom_site_aniso_U_13
_atom_site_aniso_U_12
Co1 0.01522(15) 0.01725(16) 0.02114(16) 0.000 0.00444(12) 0.000
Br1 0.01453(8) 0.03106(11) 0.03197(11) -0.01145(8) -0.00090(7) 0.00112(7)
Br2 0.02603(10) 0.03018(11) 0.03076(11) 0.00464(8) 0.01174(8) -0.00571(8)
N1 0.0219(7) 0.0228(8) 0.0316(8) 0.0003(7) 0.0110(6) 0.0026(6)
C2 0.0252(9) 0.0254(10) 0.0223(9) 0.0027(7) 0.0063(7) 0.0025(7)
C3 0.0177(8) 0.0216(9) 0.0234(8) 0.0022(7) 0.0031(6) 0.0009(7)
C4 0.0179(8) 0.0152(8) 0.0235(8) 0.0008(6) 0.0066(6) -0.0008(6)
Cl4 0.0227(2) 0.0242(2) 0.0255(2) -0.00212(17) 0.00855(16) 0.00149(16)
C5 0.0219(8) 0.0255(9) 0.0248(9) 0.0012(7) 0.0018(7) 0.0003(7)
C6 0.0182(8) 0.0275(10) 0.0329(10) 0.0005(8) 0.0037(7) 0.0043(7)

loop_
_atom_type_symbol
_atom_type_description
_atom_type_scat_dispersion_real
_atom_type_scat_dispersion_imag
_atom_type_scat_source
C C 0.0033 0.0016 'International Tables Vol C Tables 4.2.6.8 and 6.1.1.4'
H H 0.0000 0.0000 'International Tables Vol C Tables 4.2.6.8 and 6.1.1.4'
N N 0.0061 0.0033 'International Tables Vol C Tables 4.2.6.8 and 6.1.1.4'
Cl Cl 0.1484 0.1585 'International Tables Vol C Tables 4.2.6.8 and 6.1.1.4'
Co Co 0.3494 0.9721 'International Tables Vol C Tables 4.2.6.8 and 6.1.1.4'
Br Br -0.2901 2.4595 'International Tables Vol C Tables 4.2.6.8 and 6.1.1.4'

loop_
_geom_angle_atom_site_label_1
_geom_angle_atom_site_label_2
_geom_angle_atom_site_label_3
_geom_angle
_geom_angle_site_symmetry_1
_geom_angle_site_symmetry_3
Br2 Co1 Br2 113.459(17) 2_655 .
Br2 Co1 Br1 105.825(8) 2_655 .
Br2 Co1 Br1 115.826(8) . .
Br2 Co1 Br1 115.826(8) 2_655 2_655
Br2 Co1 Br1 105.825(8) . 2_655
Br1 Co1 Br1 99.579(16) . 2_655
C6 N1 C2 122.96(16) . .
C6 N1 H1 118.5 . .
C2 N1 H1 118.5 . .
N1 C2 C3 119.74(17) . .
N1 C2 H2 120.1 . .
C3 C2 H2 120.1 . .
C2 C3 C4 118.18(16) . .
C2 C3 H3 120.9 . .
C4 C3 H3 120.9 . .
C3 C4 C5 121.16(16) . .
C3 C4 Cl4 119.08(13) . .
C5 C4 Cl4 119.75(14) . .
C6 C5 C4 118.13(18) . .
C6 C5 H5 120.9 . .
C4 C5 H5 120.9 . .
N1 C6 C5 119.82(17) . .
N1 C6 H6 120.1 . .
C5 C6 H6 120.1 . .

loop_
_geom_bond_atom_site_label_1
_geom_bond_atom_site_label_2
_geom_bond_distance
_geom_bond_site_symmetry_2
Co1 Br2 2.3873(3) 2_655
Co1 Br2 2.3873(3) .
Co1 Br1 2.4232(3) .
Co1 Br1 2.4232(3) 2_655
N1 C6 1.340(2) .
N1 C2 1.342(2) .
N1 H1 0.8800 .
C2 C3 1.379(2) .
C2 H2 0.9500 .
C3 C4 1.382(2) .
C3 H3 0.9500 .
C4 C5 1.393(2) .
C4 Cl4 1.7230(17) .
C5 C6 1.375(3) .
C5 H5 0.9500 .
C6 H6 0.9500 .

loop_
_geom_torsion_atom_site_label_1
_geom_torsion_atom_site_label_2
_geom_torsion_atom_site_label_3
_geom_torsion_atom_site_label_4
_geom_torsion
C6 N1 C2 C3 0.8(3)
N1 C2 C3 C4 0.4(3)
C2 C3 C4 C5 -1.4(3)
C2 C3 C4 Cl4 -179.81(13)
C3 C4 C5 C6 1.2(3)
Cl4 C4 C5 C6 179.62(14)
C2 N1 C6 C5 -1.0(3)
C4 C5 C6 N1 0.0(3)
